data_7055102
loop_
_publ_author_name
'Smirnov, Andrey S.'
'Yandanova, Ekaterina S.'
'Bokach, Nadezhda A.'
'Starova, Galina L.'
'Gurzhiy, Vladislav V.'
'Avdontceva, Margarita S.'
'Zolotarev, Andrey A.'
'Kukushkin, Vadim Yu.'

_publ_section_title
;
 Zinc(ii)-mediated generation of 5-amino substituted
 2,3-dihydro-1,2,4-oxadiazoles and their further ZnII-catalyzed and
 O2-involving transformations
;
_journal_issue 12
_journal_name_full 'New J. Chem.'
_journal_page_first 9330
_journal_paper_doi 10.1039/C5NJ02061A
_journal_volume 39
_journal_year 2015
_chemical_formula_moiety 'C27 H23 N3 O'
_chemical_formula_sum 'C27 H23 N3 O'
_chemical_formula_weight 405.48
_space_group_crystal_system monoclinic
_space_group_IT_number 14
_space_group_name_Hall '-P 2yn'
_space_group_name_H-M_alt 'P 1 21/n 1'
_symmetry_space_group_name_Hall '-P 2yn'
_symmetry_space_group_name_H-M 'P 1 21/n 1'
_atom_sites_solution_hydrogens geom
_atom_sites_solution_primary direct
_audit_creation_date 2015-06-30
_audit_creation_method
;
Olex2 1.2
(compiled 2015.01.26 svn.r3150 for OlexSys, GUI svn.r4998)
;
_audit_update_record
;
2015-06-30 deposited with the CCDC.
2015-09-09 downloaded from the CCDC.
;
_cell_angle_alpha 90
_cell_angle_beta 114.188(6)
_cell_angle_gamma 90
_cell_formula_units_Z 8
_cell_length_a 22.9818(13)
_cell_length_b 8.6205(3)
_cell_length_c 23.3388(10)
_cell_measurement_reflns_used 8032
_cell_measurement_temperature 100(2)
_cell_measurement_theta_max 28.5810
_cell_measurement_theta_min 2.9730
_cell_volume 4217.8(4)
_computing_cell_refinement
;
CrysAlisPro, Agilent Technologies,
Version 1.171.36.32 (release 02-08-2013 CrysAlis171 .NET)
(compiled Aug  2 2013,16:46:58)
;
_computing_data_collection
;
CrysAlisPro, Agilent Technologies,
Version 1.171.36.32 (release 02-08-2013 CrysAlis171 .NET)
(compiled Aug  2 2013,16:46:58)
;
_computing_data_reduction
;
CrysAlisPro, Agilent Technologies,
Version 1.171.36.32 (release 02-08-2013 CrysAlis171 .NET)
(compiled Aug  2 2013,16:46:58)
;
_computing_molecular_graphics 'Olex2 (Dolomanov et al., 2009)'
_computing_publication_material 'Olex2 (Dolomanov et al., 2009)'
_computing_structure_refinement 'ShelXL (Sheldrick, 2008)'
_computing_structure_solution 'ShelXS (Sheldrick, 2008)'
_diffrn_ambient_temperature 100(2)
_diffrn_detector_area_resol_mean 16.2096
_diffrn_measured_fraction_theta_full 0.998
_diffrn_measured_fraction_theta_max 0.998
_diffrn_measurement_details
;
  1 omega  -12.00   20.25   0.7500   60.0000
omega____ theta____ kappa____ phi______ frames
    -      -17.8777  -99.0000  -90.0000 43

  2 omega  -94.00  -37.00   0.7500   60.0000
omega____ theta____ kappa____ phi______ frames
    -      -17.8777 -178.0000  -90.0000 76

  3 omega   -2.00   80.50   0.7500   60.0000
omega____ theta____ kappa____ phi______ frames
    -       18.8152   57.0000 -150.0000 110

  4 omega   65.00   95.75   0.7500   60.0000
omega____ theta____ kappa____ phi______ frames
    -       18.8152  178.0000  -30.0000 41

  5 omega    3.00   64.50   0.7500   60.0000
omega____ theta____ kappa____ phi______ frames
    -       18.8152   57.0000  120.0000 82

  6 omega  -87.00  -36.00   0.7500   60.0000
omega____ theta____ kappa____ phi______ frames
    -      -17.8777 -178.0000    0.0000 68

  7 omega  -10.00   41.00   0.7500   60.0000
omega____ theta____ kappa____ phi______ frames
    -       18.8152   77.0000    0.0000 68

  8 omega   55.00   81.25   0.7500   60.0000
omega____ theta____ kappa____ phi______ frames
    -       18.8152   77.0000    0.0000 35

  9 omega  -35.00  -21.50   0.7500   60.0000
omega____ theta____ kappa____ phi______ frames
    -       18.8152  -57.0000   30.0000 18
;
_diffrn_measurement_device_type 'Xcalibur, Eos'
_diffrn_measurement_method '\w scans'
_diffrn_orient_matrix_UB_11 -0.0229836000
_diffrn_orient_matrix_UB_12 0.0237168000
_diffrn_orient_matrix_UB_13 0.0112388000
_diffrn_orient_matrix_UB_21 -0.0152367000
_diffrn_orient_matrix_UB_22 -0.0731655000
_diffrn_orient_matrix_UB_23 -0.0084176000
_diffrn_orient_matrix_UB_31 0.0195466000
_diffrn_orient_matrix_UB_32 -0.0292396000
_diffrn_orient_matrix_UB_33 0.0302361000
_diffrn_radiation_monochromator graphite
_diffrn_radiation_type MoK\a
_diffrn_radiation_wavelength 0.71073
_diffrn_reflns_av_unetI/netI 0.0736
_diffrn_reflns_laue_measured_fraction_full 0.998
_diffrn_reflns_laue_measured_fraction_max 0.998
_diffrn_reflns_limit_h_max 26
_diffrn_reflns_limit_h_min -28
_diffrn_reflns_limit_k_max 10
_diffrn_reflns_limit_k_min -10
_diffrn_reflns_limit_l_max 29
_diffrn_reflns_limit_l_min -3
_diffrn_reflns_number 8727
_diffrn_reflns_point_group_measured_fraction_full 0.998
_diffrn_reflns_point_group_measured_fraction_max 0.998
_diffrn_reflns_theta_full 25.242
_diffrn_reflns_theta_max 26.499
_diffrn_reflns_theta_min 2.626
_diffrn_source 'Enhance (Mo) X-ray Source'
_exptl_absorpt_coefficient_mu 0.079
_exptl_absorpt_correction_T_max 1.00000
_exptl_absorpt_correction_T_min 0.70041
_exptl_absorpt_correction_type multi-scan
_exptl_absorpt_process_details
;
CrysAlisPro, Agilent Technologies,
Version 1.171.36.32 (release 02-08-2013 CrysAlis171 .NET)
(compiled Aug  2 2013,16:46:58)
Empirical absorption correction using spherical harmonics,
 implemented in SCALE3 ABSPACK scaling algorithm.
;
_exptl_crystal_colour colorless
_exptl_crystal_density_diffrn 1.277
_exptl_crystal_description prism
_exptl_crystal_F_000 1712
_exptl_crystal_size_max 0.18
_exptl_crystal_size_mid 0.11
_exptl_crystal_size_min 0.08
_refine_diff_density_max 0.438
_refine_diff_density_min -0.460
_refine_diff_density_rms 0.085
_refine_ls_extinction_method none
_refine_ls_goodness_of_fit_ref 1.115
_refine_ls_hydrogen_treatment constr
_refine_ls_matrix_type full
_refine_ls_number_parameters 562
_refine_ls_number_reflns 8727
_refine_ls_number_restraints 0
_refine_ls_restrained_S_all 1.115
_refine_ls_R_factor_all 0.1129
_refine_ls_R_factor_gt 0.0912
_refine_ls_shift/su_max 0.000
_refine_ls_shift/su_mean 0.000
_refine_ls_structure_factor_coef Fsqd
_refine_ls_weighting_details 'w=1/[\s^2^(Fo^2^)+(0.0521P)^2^+13.8748P] where P=(Fo^2^+2Fc^2^)/3'
_refine_ls_weighting_scheme calc
_refine_ls_wR_factor_gt 0.2150
_refine_ls_wR_factor_ref 0.2260
_reflns_Friedel_coverage 0.000
_reflns_number_gt 6768
_reflns_number_total 8727
_reflns_threshold_expression 'I > 2\s(I)'
_cod_data_source_file c5nj02061a3.cif
_cod_data_source_block sas168
_cod_depositor_comments 'Adding full bibliography for 7055098--7055106.cif.'
_cod_database_code 7055102
_shelxl_version_number 2014/6
_chemical_oxdiff_formula 'C10 N O4 H10'
_shelx_space_group_comment
;
The symmetry employed for this shelxl refinement is uniquely defined
by the following loop, which should always be used as a source of
symmetry information in preference to the above space-group names.
They are only intended as comments.
;
_reflns_odcompleteness_completeness 99.83
_reflns_odcompleteness_iscentric 1
_reflns_odcompleteness_theta 26.32
_olex2_refinement_description
;
1. Twinned data refinement
 Scales: 0.846(3) 0.154(3)
2. Fixed Uiso
 At 1.2 times of:
  All C(H) groups
 At 1.5 times of:
  All C(H,H,H) groups
3.a Aromatic/amide H refined with riding coordinates:
 C18'(H18'), C19'(H19'), C27'(H27'), C28'(H28'), C11'(H11'), C26'(H26'),
 C20'(H20'), C12'(H12'), C16'(H16'), C21'(H21'), C24'(H24'), C25'(H25'),
 C23'(H23'), C8'(H8'), C13'(H13'), C15'(H15'), C9'(H9'), C22'(H22'), C14'(H14'),
  C17'(H17'), C19(H19), C18(H18), C28(H28), C21(H21), C24(H24), C25(H25),
 C26(H26), C22(H22), C27(H27), C8(H8), C23(H23), C20(H20), C13(H13), C11(H11),
 C12(H12), C17(H17), C9(H9), C14(H14), C16(H16), C15(H15)
3.b Idealised Me refined as rotating group:
 C10'(H10A,H10B,H10C), C10(H10D,H10E,H10F)
;
_olex2_submission_special_instructions 'No special instructions were received'

loop_
_space_group_symop_operation_xyz
'x, y, z'
'-x+1/2, y+1/2, -z+1/2'
'-x, -y, -z'
'x-1/2, -y-1/2, z-1/2'

loop_
_atom_site_label
_atom_site_type_symbol
_atom_site_fract_x
_atom_site_fract_y
_atom_site_fract_z
_atom_site_U_iso_or_equiv
_atom_site_adp_type
_atom_site_occupancy
_atom_site_site_symmetry_order
_atom_site_calc_flag
_atom_site_refinement_flags_posn
O1' O 0.77680(12) 0.1691(3) 0.91021(12) 0.0160(6) Uani 1 1 d .
N3' N 0.82954(15) 0.2809(4) 0.85643(14) 0.0153(7) Uani 1 1 d .
N1' N 0.87196(15) 0.0617(4) 0.92443(14) 0.0155(7) Uani 1 1 d .
N2' N 0.77865(15) 0.0207(4) 0.94162(14) 0.0151(7) Uani 1 1 d .
C7' C 0.88143(18) 0.0694(4) 1.03256(17) 0.0140(7) Uani 1 1 d .
C2' C 0.83050(18) 0.1662(4) 0.89731(17) 0.0150(8) Uani 1 1 d .
C1' C 0.84900(17) -0.0117(4) 0.96857(17) 0.0132(7) Uani 1 1 d .
C18' C 0.94287(19) 0.2575(5) 0.87483(18) 0.0194(8) Uani 1 1 d .
H18' H 0.9495 0.1849 0.9064 0.023 Uiso 1 1 calc R
C19' C 0.90312(18) -0.2546(5) 0.95415(17) 0.0176(8) Uani 1 1 d .
H19' H 0.9197 -0.1972 0.9306 0.021 Uiso 1 1 calc R
C4' C 0.76853(17) 0.3545(4) 0.82124(17) 0.0146(7) Uani 1 1 d .
C5' C 0.88282(19) 0.3213(4) 0.84302(17) 0.0156(8) Uani 1 1 d .
C10' C 0.74025(19) -0.0843(5) 0.89037(18) 0.0200(8) Uani 1 1 d .
H10A H 0.6979 -0.0432 0.8694 0.030 Uiso 1 1 calc GR
H10B H 0.7382 -0.1846 0.9073 0.030 Uiso 1 1 calc GR
H10C H 0.7595 -0.0936 0.8610 0.030 Uiso 1 1 calc GR
C27' C 0.9785(2) 0.1432(5) 1.11989(19) 0.0229(9) Uani 1 1 d .
H27' H 1.0229 0.1471 1.1385 0.027 Uiso 1 1 calc R
C28' C 0.94747(19) 0.0743(5) 1.06121(18) 0.0190(8) Uani 1 1 d .
H28' H 0.9712 0.0314 1.0411 0.023 Uiso 1 1 calc R
C11' C 0.65146(19) 0.4902(5) 0.75154(19) 0.0210(9) Uani 1 1 d .
H11' H 0.6123 0.5362 0.7280 0.025 Uiso 1 1 calc R
C6' C 0.86297(18) -0.1847(4) 0.97741(17) 0.0166(8) Uani 1 1 d .
C26' C 0.9438(2) 0.2058(5) 1.15065(18) 0.0214(9) Uani 1 1 d .
H26' H 0.9646 0.2504 1.1902 0.026 Uiso 1 1 calc R
C20' C 0.9187(2) -0.4118(5) 0.96617(19) 0.0232(9) Uani 1 1 d .
H20' H 0.9463 -0.4581 0.9513 0.028 Uiso 1 1 calc R
C12' C 0.6916(2) 0.5543(5) 0.8086(2) 0.0233(9) Uani 1 1 d .
H12' H 0.6789 0.6421 0.8236 0.028 Uiso 1 1 calc R
C16' C 0.9850(2) 0.4115(5) 0.8138(2) 0.0244(9) Uani 1 1 d .
H16' H 1.0189 0.4411 0.8043 0.029 Uiso 1 1 calc R
C21' C 0.8931(2) -0.4984(5) 1.00008(19) 0.0266(10) Uani 1 1 d .
H21' H 0.9032 -0.6030 1.0076 0.032 Uiso 1 1 calc R
C24' C 0.84681(19) 0.1341(5) 1.06315(18) 0.0205(8) Uani 1 1 d .
H24' H 0.8025 0.1324 1.0441 0.025 Uiso 1 1 calc R
C25' C 0.8777(2) 0.2015(5) 1.12203(19) 0.0229(9) Uani 1 1 d .
H25' H 0.8540 0.2439 1.1423 0.027 Uiso 1 1 calc R
C23' C 0.8382(2) -0.2718(5) 1.01261(18) 0.0212(9) Uani 1 1 d .
H23' H 0.8120 -0.2251 1.0292 0.025 Uiso 1 1 calc R
C8' C 0.72837(19) 0.2900(5) 0.76446(19) 0.0227(9) Uani 1 1 d .
H8' H 0.7406 0.2013 0.7496 0.027 Uiso 1 1 calc R
C13' C 0.75086(19) 0.4882(5) 0.84355(18) 0.0198(8) Uani 1 1 d .
H13' H 0.7783 0.5327 0.8813 0.024 Uiso 1 1 calc R
C15' C 0.9253(2) 0.4757(5) 0.7826(2) 0.0294(10) Uani 1 1 d .
H15' H 0.9190 0.5493 0.7515 0.035 Uiso 1 1 calc R
C9' C 0.6695(2) 0.3587(5) 0.72972(18) 0.0251(9) Uani 1 1 d .
H9' H 0.6423 0.3154 0.6916 0.030 Uiso 1 1 calc R
C22' C 0.8528(2) -0.4294(5) 1.0227(2) 0.0265(10) Uani 1 1 d .
H22' H 0.8351 -0.4882 1.0450 0.032 Uiso 1 1 calc R
C14' C 0.8744(2) 0.4328(5) 0.79662(19) 0.0236(9) Uani 1 1 d .
H14' H 0.8346 0.4781 0.7752 0.028 Uiso 1 1 calc R
C17' C 0.9932(2) 0.3010(5) 0.8601(2) 0.0243(9) Uani 1 1 d .
H17' H 1.0330 0.2557 0.8813 0.029 Uiso 1 1 calc R
O1 O 0.91678(13) 0.1503(3) 0.27476(12) 0.0163(6) Uani 1 1 d .
N1 N 0.92908(15) 0.0495(4) 0.36898(14) 0.0145(6) Uani 1 1 d .
N3 N 0.85979(15) 0.2650(4) 0.32376(14) 0.0166(7) Uani 1 1 d .
N2 N 0.95063(15) 0.0021(4) 0.27965(14) 0.0151(7) Uani 1 1 d .
C2 C 0.90181(18) 0.1499(4) 0.32610(16) 0.0143(7) Uani 1 1 d .
C1 C 0.97582(18) -0.0244(4) 0.34926(17) 0.0145(8) Uani 1 1 d .
C7 C 0.98464(18) -0.1962(4) 0.36576(17) 0.0162(8) Uani 1 1 d .
C4 C 0.82565(18) 0.3408(4) 0.26331(17) 0.0167(8) Uani 1 1 d .
C6 C 1.03967(18) 0.0595(4) 0.38161(17) 0.0143(7) Uani 1 1 d .
C19 C 1.07286(19) 0.1211(5) 0.34880(19) 0.0196(8) Uani 1 1 d .
H19 H 1.0557 0.1142 0.3052 0.024 Uiso 1 1 calc R
C5 C 0.84626(18) 0.3125(4) 0.37574(17) 0.0159(8) Uani 1 1 d .
C18 C 0.87477(19) 0.2447(5) 0.43460(18) 0.0199(8) Uani 1 1 d .
H18 H 0.9033 0.1632 0.4412 0.024 Uiso 1 1 calc R
C28 C 1.02294(19) -0.2866(5) 0.34529(18) 0.0198(8) Uani 1 1 d .
H28 H 1.0420 -0.2423 0.3210 0.024 Uiso 1 1 calc R
C21 C 1.1573(2) 0.2053(5) 0.4452(2) 0.0246(9) Uani 1 1 d .
H21 H 1.1964 0.2540 0.4663 0.030 Uiso 1 1 calc R
C24 C 0.95735(18) -0.2633(5) 0.40316(17) 0.0170(8) Uani 1 1 d .
H24 H 0.9320 -0.2039 0.4171 0.020 Uiso 1 1 calc R
C25 C 0.9680(2) -0.4197(5) 0.41973(19) 0.0245(9) Uani 1 1 d .
H25 H 0.9499 -0.4641 0.4448 0.029 Uiso 1 1 calc R
C26 C 1.0056(2) -0.5090(5) 0.39895(19) 0.0265(10) Uani 1 1 d .
H26 H 1.0128 -0.6130 0.4102 0.032 Uiso 1 1 calc R
C22 C 1.1242(2) 0.1440(5) 0.47854(19) 0.0244(9) Uani 1 1 d .
H22 H 1.1414 0.1515 0.5221 0.029 Uiso 1 1 calc R
C27 C 1.0325(2) -0.4433(5) 0.36137(19) 0.0255(9) Uani 1 1 d .
H27 H 1.0570 -0.5039 0.3468 0.031 Uiso 1 1 calc R
C8 C 0.8534(2) 0.4624(5) 0.24521(18) 0.0229(9) Uani 1 1 d .
H8 H 0.8942 0.4962 0.2710 0.027 Uiso 1 1 calc R
C23 C 1.06598(19) 0.0724(5) 0.44721(18) 0.0189(8) Uani 1 1 d .
H23 H 1.0441 0.0325 0.4698 0.023 Uiso 1 1 calc R
C10 C 0.90010(19) -0.1063(5) 0.24160(18) 0.0198(8) Uani 1 1 d .
H10D H 0.8703 -0.1193 0.2604 0.030 Uiso 1 1 calc GR
H10E H 0.9187 -0.2048 0.2397 0.030 Uiso 1 1 calc GR
H10F H 0.8784 -0.0655 0.1999 0.030 Uiso 1 1 calc GR
C20 C 1.1313(2) 0.1929(5) 0.38055(19) 0.0214(9) Uani 1 1 d .
H20 H 1.1533 0.2331 0.3581 0.026 Uiso 1 1 calc R
C13 C 0.7645(2) 0.2928(6) 0.2263(2) 0.0277(10) Uani 1 1 d .
H13 H 0.7460 0.2121 0.2393 0.033 Uiso 1 1 calc R
C11 C 0.7577(2) 0.4862(5) 0.14951(19) 0.0255(9) Uani 1 1 d .
H11 H 0.7351 0.5349 0.1112 0.031 Uiso 1 1 calc R
C12 C 0.7306(2) 0.3671(6) 0.1687(2) 0.0338(11) Uani 1 1 d .
H12 H 0.6893 0.3352 0.1434 0.041 Uiso 1 1 calc R
C17 C 0.8609(2) 0.2978(5) 0.48362(18) 0.0224(9) Uani 1 1 d .
H17 H 0.8806 0.2515 0.5229 0.027 Uiso 1 1 calc R
C9 C 0.8188(2) 0.5336(5) 0.18736(19) 0.0273(10) Uani 1 1 d .
H9 H 0.8373 0.6141 0.1742 0.033 Uiso 1 1 calc R
C14 C 0.8041(3) 0.4339(6) 0.3673(2) 0.0405(13) Uani 1 1 d .
H14 H 0.7843 0.4802 0.3280 0.049 Uiso 1 1 calc R
C16 C 0.8191(2) 0.4169(6) 0.4753(2) 0.0317(11) Uani 1 1 d .
H16 H 0.8094 0.4502 0.5083 0.038 Uiso 1 1 calc R
C15 C 0.7911(3) 0.4872(7) 0.4170(3) 0.0535(17) Uani 1 1 d .
H15 H 0.7636 0.5706 0.4110 0.064 Uiso 1 1 calc R

loop_
_atom_site_aniso_label
_atom_site_aniso_U_11
_atom_site_aniso_U_22
_atom_site_aniso_U_33
_atom_site_aniso_U_23
_atom_site_aniso_U_13
_atom_site_aniso_U_12
O1' 0.0176(14) 0.0120(13) 0.0195(13) 0.0054(10) 0.0088(11) 0.0024(11)
N3' 0.0157(16) 0.0144(16) 0.0150(15) 0.0018(12) 0.0056(13) 0.0043(13)
N1' 0.0182(17) 0.0141(16) 0.0147(15) 0.0017(12) 0.0072(13) 0.0022(13)
N2' 0.0169(16) 0.0095(15) 0.0186(15) 0.0030(12) 0.0069(13) 0.0014(13)
C7' 0.0208(19) 0.0076(16) 0.0158(17) 0.0025(14) 0.0097(15) 0.0014(15)
C2' 0.0157(18) 0.0150(18) 0.0142(17) -0.0024(14) 0.0061(15) 0.0026(15)
C1' 0.0163(18) 0.0109(17) 0.0147(17) 0.0036(14) 0.0087(15) 0.0032(15)
C18' 0.021(2) 0.0159(19) 0.0194(18) 0.0038(15) 0.0069(16) -0.0007(16)
C19' 0.0174(19) 0.0172(19) 0.0150(17) -0.0009(15) 0.0035(15) 0.0008(16)
C4' 0.0126(18) 0.0152(18) 0.0162(17) 0.0044(15) 0.0062(15) 0.0017(15)
C5' 0.021(2) 0.0112(17) 0.0157(17) -0.0054(14) 0.0087(15) -0.0033(15)
C10' 0.018(2) 0.0165(19) 0.0230(19) -0.0004(16) 0.0063(16) -0.0022(16)
C27' 0.020(2) 0.024(2) 0.023(2) 0.0018(17) 0.0072(17) -0.0030(17)
C28' 0.020(2) 0.020(2) 0.0202(19) 0.0000(16) 0.0108(16) 0.0022(16)
C11' 0.0158(19) 0.022(2) 0.023(2) 0.0110(17) 0.0060(16) 0.0036(16)
C6' 0.0166(19) 0.0125(18) 0.0165(18) 0.0017(14) 0.0025(15) 0.0008(15)
C26' 0.029(2) 0.018(2) 0.0165(18) 0.0004(15) 0.0086(17) -0.0050(17)
C20' 0.021(2) 0.018(2) 0.023(2) -0.0077(16) 0.0007(17) 0.0036(17)
C12' 0.022(2) 0.0118(19) 0.034(2) 0.0009(17) 0.0096(18) 0.0026(16)
C16' 0.026(2) 0.020(2) 0.033(2) 0.0020(18) 0.0175(19) -0.0044(18)
C21' 0.032(2) 0.0085(18) 0.027(2) 0.0009(16) -0.0005(19) 0.0015(17)
C24' 0.0169(19) 0.021(2) 0.0229(19) 0.0024(16) 0.0073(16) 0.0054(17)
C25' 0.030(2) 0.020(2) 0.023(2) 0.0010(16) 0.0154(18) 0.0021(18)
C23' 0.024(2) 0.018(2) 0.0214(19) 0.0020(16) 0.0088(17) 0.0031(17)
C8' 0.022(2) 0.023(2) 0.022(2) -0.0012(17) 0.0086(17) 0.0049(17)
C13' 0.017(2) 0.0164(19) 0.0204(19) -0.0005(16) 0.0028(16) -0.0013(16)
C15' 0.033(2) 0.025(2) 0.032(2) 0.0087(19) 0.015(2) 0.001(2)
C9' 0.019(2) 0.034(2) 0.0156(19) -0.0004(17) 0.0004(16) -0.0009(19)
C22' 0.030(2) 0.013(2) 0.029(2) 0.0060(17) 0.0042(19) -0.0024(18)
C14' 0.021(2) 0.023(2) 0.024(2) 0.0078(17) 0.0075(17) 0.0033(18)
C17' 0.018(2) 0.026(2) 0.028(2) 0.0030(18) 0.0090(18) 0.0019(17)
O1 0.0218(14) 0.0112(13) 0.0164(13) 0.0019(10) 0.0086(11) 0.0035(11)
N1 0.0164(16) 0.0114(15) 0.0172(15) 0.0010(12) 0.0085(13) 0.0022(13)
N3 0.0188(16) 0.0170(16) 0.0129(14) 0.0012(13) 0.0053(13) 0.0053(13)
N2 0.0180(16) 0.0088(15) 0.0176(15) 0.0002(12) 0.0063(13) 0.0021(13)
C2 0.0151(18) 0.0139(18) 0.0136(17) 0.0000(14) 0.0055(15) -0.0012(15)
C1 0.0174(19) 0.0113(18) 0.0166(17) -0.0006(14) 0.0088(15) 0.0019(15)
C7 0.0157(19) 0.0123(18) 0.0162(18) -0.0003(14) 0.0020(15) -0.0003(15)
C4 0.0182(19) 0.0143(18) 0.0156(17) 0.0003(15) 0.0047(15) 0.0039(15)
C6 0.0167(19) 0.0054(16) 0.0210(18) -0.0004(14) 0.0080(15) 0.0029(14)
C19 0.021(2) 0.0161(19) 0.0204(19) -0.0009(16) 0.0075(16) 0.0002(16)
C5 0.0177(19) 0.0137(18) 0.0180(18) -0.0014(15) 0.0091(15) -0.0018(15)
C18 0.025(2) 0.0166(19) 0.0185(18) -0.0019(16) 0.0099(16) 0.0043(17)
C28 0.024(2) 0.017(2) 0.0169(18) -0.0034(15) 0.0068(16) -0.0025(16)
C21 0.020(2) 0.024(2) 0.029(2) -0.0076(18) 0.0099(18) -0.0058(17)
C24 0.0180(19) 0.0148(19) 0.0177(18) -0.0003(15) 0.0068(15) -0.0029(15)
C25 0.026(2) 0.018(2) 0.022(2) 0.0037(17) 0.0030(17) -0.0068(18)
C26 0.035(2) 0.0091(19) 0.026(2) 0.0033(16) 0.0029(19) -0.0001(17)
C22 0.026(2) 0.021(2) 0.021(2) -0.0037(17) 0.0046(17) -0.0010(18)
C27 0.029(2) 0.019(2) 0.025(2) -0.0043(17) 0.0066(18) 0.0059(18)
C8 0.027(2) 0.020(2) 0.0170(18) 0.0003(16) 0.0040(17) -0.0019(17)
C23 0.021(2) 0.019(2) 0.0187(18) 0.0012(16) 0.0099(16) 0.0015(16)
C10 0.023(2) 0.0155(19) 0.0183(18) -0.0030(15) 0.0060(16) -0.0024(16)
C20 0.026(2) 0.016(2) 0.029(2) -0.0008(16) 0.0182(18) -0.0023(17)
C13 0.021(2) 0.033(3) 0.025(2) 0.0062(19) 0.0066(18) -0.0039(19)
C11 0.031(2) 0.026(2) 0.0169(19) 0.0032(17) 0.0073(18) 0.0091(19)
C12 0.019(2) 0.052(3) 0.026(2) 0.005(2) 0.0038(18) 0.000(2)
C17 0.029(2) 0.022(2) 0.0166(18) -0.0005(16) 0.0093(17) 0.0012(18)
C9 0.041(3) 0.018(2) 0.019(2) 0.0027(16) 0.0082(19) 0.0000(19)
C14 0.051(3) 0.048(3) 0.026(2) 0.012(2) 0.020(2) 0.033(3)
C16 0.042(3) 0.033(3) 0.030(2) -0.001(2) 0.025(2) 0.010(2)
C15 0.067(4) 0.059(4) 0.045(3) 0.016(3) 0.034(3) 0.050(3)

loop_
_atom_type_symbol
_atom_type_description
_atom_type_scat_dispersion_real
_atom_type_scat_dispersion_imag
_atom_type_scat_source
C C 0.0033 0.0016 'International Tables Vol C Tables 4.2.6.8 and 6.1.1.4'
H H 0.0000 0.0000 'International Tables Vol C Tables 4.2.6.8 and 6.1.1.4'
N N 0.0061 0.0033 'International Tables Vol C Tables 4.2.6.8 and 6.1.1.4'
O O 0.0106 0.0060 'International Tables Vol C Tables 4.2.6.8 and 6.1.1.4'

loop_
_geom_angle_atom_site_label_1
_geom_angle_atom_site_label_2
_geom_angle_atom_site_label_3
_geom_angle
C2' O1' N2' 104.3(3)
C2' N3' C4' 116.6(3)
C2' N3' C5' 124.0(3)
C5' N3' C4' 119.2(3)
C2' N1' C1' 103.9(3)
O1' N2' C1' 100.2(3)
O1' N2' C10' 104.2(3)
C10' N2' C1' 114.3(3)
C28' C7' C1' 118.8(3)
C24' C7' C1' 122.1(3)
C24' C7' C28' 119.1(4)
N3' C2' O1' 112.2(3)
N1' C2' O1' 117.1(3)
N1' C2' N3' 130.7(4)
N1' C1' N2' 105.0(3)
N1' C1' C7' 108.3(3)
N1' C1' C6' 113.5(3)
N2' C1' C7' 109.4(3)
N2' C1' C6' 111.7(3)
C6' C1' C7' 108.8(3)
C5' C18' H18' 119.7
C5' C18' C17' 120.6(4)
C17' C18' H18' 119.7
C6' C19' H19' 120.1
C6' C19' C20' 119.9(4)
C20' C19' H19' 120.1
C8' C4' N3' 118.6(3)
C8' C4' C13' 120.6(4)
C13' C4' N3' 120.9(3)
C18' C5' N3' 122.8(3)
C18' C5' C14' 118.6(4)
C14' C5' N3' 118.6(3)
N2' C10' H10A 109.5
N2' C10' H10B 109.5
N2' C10' H10C 109.5
H10A C10' H10B 109.5
H10A C10' H10C 109.5
H10B C10' H10C 109.5
C28' C27' H27' 119.8
C26' C27' H27' 119.8
C26' C27' C28' 120.4(4)
C7' C28' C27' 120.4(4)
C7' C28' H28' 119.8
C27' C28' H28' 119.8
C12' C11' H11' 120.0
C9' C11' H11' 120.0
C9' C11' C12' 120.1(4)
C19' C6' C1' 120.7(3)
C19' C6' C23' 119.7(4)
C23' C6' C1' 119.5(4)
C27' C26' H26' 120.3
C27' C26' C25' 119.4(4)
C25' C26' H26' 120.3
C19' C20' H20' 119.8
C21' C20' C19' 120.3(4)
C21' C20' H20' 119.8
C11' C12' H12' 119.8
C11' C12' C13' 120.4(4)
C13' C12' H12' 119.8
C15' C16' H16' 120.8
C15' C16' C17' 118.3(4)
C17' C16' H16' 120.8
C20' C21' H21' 120.1
C22' C21' C20' 119.8(4)
C22' C21' H21' 120.1
C7' C24' H24' 119.7
C7' C24' C25' 120.6(4)
C25' C24' H24' 119.7
C26' C25' C24' 120.2(4)
C26' C25' H25' 119.9
C24' C25' H25' 119.9
C6' C23' H23' 120.2
C6' C23' C22' 119.6(4)
C22' C23' H23' 120.2
C4' C8' H8' 120.2
C4' C8' C9' 119.6(4)
C9' C8' H8' 120.2
C4' C13' H13' 120.5
C12' C13' C4' 119.0(4)
C12' C13' H13' 120.5
C16' C15' H15' 119.3
C16' C15' C14' 121.4(4)
C14' C15' H15' 119.3
C11' C9' C8' 120.2(4)
C11' C9' H9' 119.9
C8' C9' H9' 119.9
C21' C22' C23' 120.6(4)
C21' C22' H22' 119.7
C23' C22' H22' 119.7
C5' C14' H14' 119.9
C15' C14' C5' 120.2(4)
C15' C14' H14' 119.9
C18' C17' C16' 121.0(4)
C18' C17' H17' 119.5
C16' C17' H17' 119.5
C2 O1 N2 104.0(3)
C2 N1 C1 103.6(3)
C2 N3 C4 117.0(3)
C2 N3 C5 124.6(3)
C5 N3 C4 118.3(3)
O1 N2 C1 99.9(2)
C10 N2 O1 104.0(3)
C10 N2 C1 114.5(3)
N1 C2 O1 117.9(3)
N1 C2 N3 129.3(3)
N3 C2 O1 112.8(3)
N1 C1 N2 105.3(3)
N1 C1 C7 112.3(3)
N1 C1 C6 108.4(3)
N2 C1 C7 111.9(3)
N2 C1 C6 109.2(3)
C7 C1 C6 109.5(3)
C28 C7 C1 119.5(3)
C24 C7 C1 121.0(3)
C24 C7 C28 119.4(4)
C8 C4 N3 120.3(3)
C13 C4 N3 118.6(4)
C13 C4 C8 121.1(4)
C19 C6 C1 122.8(3)
C19 C6 C23 118.9(4)
C23 C6 C1 118.3(3)
C6 C19 H19 119.8
C20 C19 C6 120.5(4)
C20 C19 H19 119.8
C18 C5 N3 122.8(3)
C14 C5 N3 118.6(3)
C14 C5 C18 118.6(4)
C5 C18 H18 119.8
C17 C18 C5 120.3(4)
C17 C18 H18 119.8
C7 C28 H28 120.0
C27 C28 C7 119.9(4)
C27 C28 H28 120.0
C22 C21 H21 120.3
C20 C21 H21 120.3
C20 C21 C22 119.3(4)
C7 C24 H24 120.0
C7 C24 C25 120.1(4)
C25 C24 H24 120.0
C24 C25 H25 119.9
C26 C25 C24 120.3(4)
C26 C25 H25 119.9
C25 C26 H26 120.0
C27 C26 C25 119.9(4)
C27 C26 H26 120.0
C21 C22 H22 119.8
C23 C22 C21 120.4(4)
C23 C22 H22 119.8
C28 C27 H27 119.8
C26 C27 C28 120.3(4)
C26 C27 H27 119.8
C4 C8 H8 120.7
C4 C8 C9 118.6(4)
C9 C8 H8 120.7
C6 C23 H23 119.8
C22 C23 C6 120.3(4)
C22 C23 H23 119.8
N2 C10 H10D 109.5
N2 C10 H10E 109.5
N2 C10 H10F 109.5
H10D C10 H10E 109.5
H10D C10 H10F 109.5
H10E C10 H10F 109.5
C19 C20 H20 119.7
C21 C20 C19 120.6(4)
C21 C20 H20 119.7
C4 C13 H13 120.4
C4 C13 C12 119.3(4)
C12 C13 H13 120.4
C12 C11 H11 120.2
C12 C11 C9 119.6(4)
C9 C11 H11 120.2
C13 C12 H12 119.8
C11 C12 C13 120.4(4)
C11 C12 H12 119.8
C18 C17 H17 119.4
C16 C17 C18 121.2(4)
C16 C17 H17 119.4
C8 C9 H9 119.5
C11 C9 C8 121.0(4)
C11 C9 H9 119.5
C5 C14 H14 119.7
C5 C14 C15 120.5(4)
C15 C14 H14 119.7
C17 C16 H16 120.5
C17 C16 C15 119.0(4)
C15 C16 H16 120.5
C14 C15 H15 119.8
C16 C15 C14 120.3(4)
C16 C15 H15 119.8

loop_
_geom_bond_atom_site_label_1
_geom_bond_atom_site_label_2
_geom_bond_distance
O1' N2' 1.467(4)
O1' C2' 1.385(4)
N3' C2' 1.368(5)
N3' C4' 1.449(5)
N3' C5' 1.426(5)
N1' C2' 1.275(5)
N1' C1' 1.478(5)
N2' C1' 1.501(5)
N2' C10' 1.471(5)
C7' C1' 1.537(5)
C7' C28' 1.386(5)
C7' C24' 1.385(5)
C1' C6' 1.522(5)
C18' H18' 0.9300
C18' C5' 1.385(6)
C18' C17' 1.387(6)
C19' H19' 0.9300
C19' C6' 1.385(5)
C19' C20' 1.400(6)
C4' C8' 1.384(5)
C4' C13' 1.393(5)
C5' C14' 1.401(5)
C10' H10A 0.9600
C10' H10B 0.9600
C10' H10C 0.9600
C27' H27' 0.9300
C27' C28' 1.392(6)
C27' C26' 1.382(6)
C28' H28' 0.9300
C11' H11' 0.9300
C11' C12' 1.387(6)
C11' C9' 1.375(6)
C6' C23' 1.396(6)
C26' H26' 0.9300
C26' C25' 1.388(6)
C20' H20' 0.9300
C20' C21' 1.381(6)
C12' H12' 0.9300
C12' C13' 1.390(6)
C16' H16' 0.9300
C16' C15' 1.378(6)
C16' C17' 1.393(6)
C21' H21' 0.9300
C21' C22' 1.376(7)
C24' H24' 0.9300
C24' C25' 1.390(6)
C25' H25' 0.9300
C23' H23' 0.9300
C23' C22' 1.396(6)
C8' H8' 0.9300
C8' C9' 1.392(6)
C13' H13' 0.9300
C15' H15' 0.9300
C15' C14' 1.387(6)
C9' H9' 0.9300
C22' H22' 0.9300
C14' H14' 0.9300
C17' H17' 0.9300
O1 N2 1.476(4)
O1 C2 1.375(4)
N1 C2 1.276(5)
N1 C1 1.475(5)
N3 C2 1.370(5)
N3 C4 1.458(5)
N3 C5 1.430(5)
N2 C1 1.502(5)
N2 C10 1.472(5)
C1 C7 1.523(5)
C1 C6 1.529(5)
C7 C28 1.398(5)
C7 C24 1.392(5)
C4 C8 1.380(6)
C4 C13 1.377(6)
C6 C19 1.389(5)
C6 C23 1.401(5)
C19 H19 0.9300
C19 C20 1.386(6)
C5 C18 1.386(5)
C5 C14 1.385(6)
C18 H18 0.9300
C18 C17 1.385(5)
C28 H28 0.9300
C28 C27 1.395(6)
C21 H21 0.9300
C21 C22 1.396(6)
C21 C20 1.380(6)
C24 H24 0.9300
C24 C25 1.396(6)
C25 H25 0.9300
C25 C26 1.384(6)
C26 H26 0.9300
C26 C27 1.384(6)
C22 H22 0.9300
C22 C23 1.379(6)
C27 H27 0.9300
C8 H8 0.9300
C8 C9 1.397(6)
C23 H23 0.9300
C10 H10D 0.9600
C10 H10E 0.9600
C10 H10F 0.9600
C20 H20 0.9300
C13 H13 0.9300
C13 C12 1.402(6)
C11 H11 0.9300
C11 C12 1.369(7)
C11 C9 1.379(6)
C12 H12 0.9300
C17 H17 0.9300
C17 C16 1.366(6)
C9 H9 0.9300
C14 H14 0.9300
C14 C15 1.388(7)
C16 H16 0.9300
C16 C15 1.385(7)
C15 H15 0.9300

loop_
_geom_torsion_atom_site_label_1
_geom_torsion_atom_site_label_2
_geom_torsion_atom_site_label_3
_geom_torsion_atom_site_label_4
_geom_torsion
O1' N2' C1' N1' -30.1(3)
O1' N2' C1' C7' 85.9(3)
O1' N2' C1' C6' -153.5(3)
N3' C4' C8' C9' -179.9(4)
N3' C4' C13' C12' -179.4(4)
N3' C5' C14' C15' 179.6(4)
N1' C1' C6' C19' 10.6(5)
N1' C1' C6' C23' -173.3(3)
N2' O1' C2' N3' 167.2(3)
N2' O1' C2' N1' -13.2(4)
N2' C1' C6' C19' 129.1(4)
N2' C1' C6' C23' -54.9(4)
C7' C1' C6' C19' -110.0(4)
C7' C1' C6' C23' 66.1(4)
C7' C24' C25' C26' 0.5(6)
C2' O1' N2' C1' 25.8(3)
C2' O1' N2' C10' -92.6(3)
C2' N3' C4' C8' -88.4(4)
C2' N3' C4' C13' 92.4(4)
C2' N3' C5' C18' -6.3(6)
C2' N3' C5' C14' 175.1(4)
C2' N1' C1' N2' 23.6(4)
C2' N1' C1' C7' -93.2(3)
C2' N1' C1' C6' 145.9(3)
C1' N1' C2' O1' -6.8(4)
C1' N1' C2' N3' 172.8(4)
C1' C7' C28' C27' -178.3(3)
C1' C7' C24' C25' 177.6(4)
C1' C6' C23' C22' -177.7(4)
C18' C5' C14' C15' 0.9(6)
C19' C6' C23' C22' -1.6(6)
C19' C20' C21' C22' -0.7(6)
C4' N3' C2' O1' -16.4(4)
C4' N3' C2' N1' 164.0(4)
C4' N3' C5' C18' 179.4(3)
C4' N3' C5' C14' 0.8(5)
C4' C8' C9' C11' 0.2(6)
C5' N3' C2' O1' 169.2(3)
C5' N3' C2' N1' -10.4(6)
C5' N3' C4' C8' 86.3(4)
C5' N3' C4' C13' -92.9(4)
C5' C18' C17' C16' 1.1(6)
C10' N2' C1' N1' 80.6(4)
C10' N2' C1' C7' -163.4(3)
C10' N2' C1' C6' -42.8(4)
C27' C26' C25' C24' 0.3(6)
C28' C7' C1' N1' -56.4(4)
C28' C7' C1' N2' -170.3(3)
C28' C7' C1' C6' 67.4(4)
C28' C7' C24' C25' -0.7(6)
C28' C27' C26' C25' -1.0(6)
C11' C12' C13' C4' -1.7(6)
C6' C19' C20' C21' 1.3(6)
C6' C23' C22' C21' 2.2(6)
C26' C27' C28' C7' 0.8(6)
C20' C19' C6' C1' 175.9(3)
C20' C19' C6' C23' -0.1(6)
C20' C21' C22' C23' -1.0(6)
C12' C11' C9' C8' -0.5(6)
C16' C15' C14' C5' -0.4(7)
C24' C7' C1' N1' 125.3(4)
C24' C7' C1' N2' 11.4(5)
C24' C7' C1' C6' -111.0(4)
C24' C7' C28' C27' 0.1(6)
C8' C4' C13' C12' 1.4(6)
C13' C4' C8' C9' -0.7(6)
C15' C16' C17' C18' -0.6(7)
C9' C11' C12' C13' 1.3(6)
C17' C18' C5' N3' -179.9(4)
C17' C18' C5' C14' -1.3(6)
C17' C16' C15' C14' 0.3(7)
O1 N2 C1 N1 29.9(3)
O1 N2 C1 C7 152.2(3)
O1 N2 C1 C6 -86.4(3)
N1 C1 C7 C28 174.3(3)
N1 C1 C7 C24 -8.5(5)
N1 C1 C6 C19 -126.1(4)
N1 C1 C6 C23 54.8(4)
N3 C4 C8 C9 -179.1(4)
N3 C4 C13 C12 178.5(4)
N3 C5 C18 C17 178.5(4)
N3 C5 C14 C15 -177.9(5)
N2 O1 C2 N1 13.3(4)
N2 O1 C2 N3 -168.6(3)
N2 C1 C7 C28 56.0(4)
N2 C1 C7 C24 -126.8(4)
N2 C1 C6 C19 -11.8(5)
N2 C1 C6 C23 169.1(3)
C2 O1 N2 C1 -25.6(3)
C2 O1 N2 C10 92.9(3)
C2 N1 C1 N2 -23.3(4)
C2 N1 C1 C7 -145.4(3)
C2 N1 C1 C6 93.5(3)
C2 N3 C4 C8 -84.6(5)
C2 N3 C4 C13 98.2(5)
C2 N3 C5 C18 -0.3(6)
C2 N3 C5 C14 178.0(4)
C1 N1 C2 O1 6.4(4)
C1 N1 C2 N3 -171.2(4)
C1 C7 C28 C27 178.5(3)
C1 C7 C24 C25 -177.5(3)
C1 C6 C19 C20 -178.5(4)
C1 C6 C23 C22 178.6(4)
C7 C1 C6 C19 111.0(4)
C7 C1 C6 C23 -68.1(4)
C7 C28 C27 C26 -1.7(6)
C7 C24 C25 C26 -0.2(6)
C4 N3 C2 O1 15.2(5)
C4 N3 C2 N1 -167.0(4)
C4 N3 C5 C18 178.1(4)
C4 N3 C5 C14 -3.6(6)
C4 C8 C9 C11 1.4(6)
C4 C13 C12 C11 -0.2(7)
C6 C1 C7 C28 -65.2(4)
C6 C1 C7 C24 112.0(4)
C6 C19 C20 C21 -0.5(6)
C19 C6 C23 C22 -0.6(6)
C5 N3 C2 O1 -166.3(3)
C5 N3 C2 N1 11.5(6)
C5 N3 C4 C8 96.9(5)
C5 N3 C4 C13 -80.4(5)
C5 C18 C17 C16 0.3(7)
C5 C14 C15 C16 -1.6(10)
C18 C5 C14 C15 0.5(8)
C18 C17 C16 C15 -1.4(8)
C28 C7 C24 C25 -0.3(6)
C21 C22 C23 C6 0.4(6)
C24 C7 C28 C27 1.3(6)
C24 C25 C26 C27 -0.3(6)
C25 C26 C27 C28 1.2(6)
C22 C21 C20 C19 0.3(6)
C8 C4 C13 C12 1.3(7)
C23 C6 C19 C20 0.6(6)
C10 N2 C1 N1 -80.6(4)
C10 N2 C1 C7 41.7(4)
C10 N2 C1 C6 163.1(3)
C20 C21 C22 C23 -0.3(6)
C13 C4 C8 C9 -1.9(6)
C12 C11 C9 C8 -0.4(7)
C17 C16 C15 C14 2.0(9)
C9 C11 C12 C13 -0.3(7)
C14 C5 C18 C17 0.2(6)

loop_
_twin_individual_id
_twin_individual_mass_fraction_refined
1 0.846(3)
2 0.154(3)
